data_1556779
loop_
_publ_author_name
'Garai, Mousumi'
'Biradha, Kumar'

_publ_section_title
;
 Exploration and exploitation of homologous series of
 bis(acrylamido)alkanes containing pyridyl and phenyl groups: \b-sheet
 versus two-dimensional layers in solid-state photochemical
 [2&#x2005;+&#x2005;2] reactions.
;
_journal_issue 'Pt 5'
_journal_name_full IUCrJ
_journal_page_first 523
_journal_page_last 533
_journal_paper_doi 10.1107/S2052252515009987
_journal_volume 2
_journal_year 2015
_chemical_formula_moiety 'C18 H18 N4 O2'
_chemical_formula_sum 'C18 H18 N4 O2'
_chemical_formula_weight 322.36
_space_group_IT_number 14
_space_group_name_Hall '-P 2yn'
_space_group_name_H-M_alt 'P 1 21/n 1'
_symmetry_cell_setting monoclinic
_symmetry_space_group_name_H-M 'P 1 21/n 1'
_atom_sites_solution_hydrogens geom
_atom_sites_solution_primary direct
_atom_sites_solution_secondary difmap
_audit_creation_method SHELXL-97
_cell_angle_alpha 90.00
_cell_angle_beta 96.451(10)
_cell_angle_gamma 90.00
_cell_formula_units_Z 2
_cell_length_a 4.7967(15)
_cell_length_b 11.547(4)
_cell_length_c 14.726(5)
_cell_measurement_reflns_used 1377
_cell_measurement_temperature 293(2)
_cell_measurement_theta_max 25.00
_cell_measurement_theta_min 2.25
_cell_volume 810.5(5)
_computing_structure_refinement 'SHELXL-97 (Sheldrick, 1997)'
_computing_structure_solution 'SHELXS-97 (Sheldrick, 1990)'
_diffrn_ambient_temperature 293(2)
_diffrn_measured_fraction_theta_full 0.965
_diffrn_measured_fraction_theta_max 0.965
_diffrn_measurement_device_type 'Bruker CCD APEX-2'
_diffrn_measurement_method hemisphere
_diffrn_radiation_monochromator graphite
_diffrn_radiation_source 'fine-focus sealed tube'
_diffrn_radiation_type MoK\a
_diffrn_radiation_wavelength 0.71073
_diffrn_reflns_av_R_equivalents 0.2418
_diffrn_reflns_av_sigmaI/netI 0.1614
_diffrn_reflns_limit_h_max 5
_diffrn_reflns_limit_h_min -5
_diffrn_reflns_limit_k_max 13
_diffrn_reflns_limit_k_min -13
_diffrn_reflns_limit_l_max 15
_diffrn_reflns_limit_l_min -17
_diffrn_reflns_number 9068
_diffrn_reflns_theta_full 25.00
_diffrn_reflns_theta_max 25.00
_diffrn_reflns_theta_min 2.25
_exptl_absorpt_coefficient_mu 0.089
_exptl_absorpt_correction_T_max 0.990
_exptl_absorpt_correction_T_min 0.986
_exptl_absorpt_correction_type empirical
_exptl_absorpt_process_details sadabs
_exptl_crystal_colour white
_exptl_crystal_density_diffrn 1.321
_exptl_crystal_density_method 'not measured'
_exptl_crystal_description block
_exptl_crystal_F_000 340
_exptl_crystal_size_max 0.26
_exptl_crystal_size_mid 0.13
_exptl_crystal_size_min 0.11
_refine_diff_density_max 0.259
_refine_diff_density_min -0.190
_refine_diff_density_rms 0.055
_refine_ls_extinction_method none
_refine_ls_goodness_of_fit_ref 0.897
_refine_ls_hydrogen_treatment mixed
_refine_ls_matrix_type full
_refine_ls_number_parameters 109
_refine_ls_number_reflns 1377
_refine_ls_number_restraints 0
_refine_ls_restrained_S_all 0.897
_refine_ls_R_factor_all 0.2230
_refine_ls_R_factor_gt 0.0646
_refine_ls_shift/su_max 0.000
_refine_ls_shift/su_mean 0.000
_refine_ls_structure_factor_coef Fsqd
_refine_ls_weighting_details 'calc w=1/[\s^2^(Fo^2^)+(0.0500P)^2^+0.0000P] where P=(Fo^2^+2Fc^2^)/3'
_refine_ls_weighting_scheme calc
_refine_ls_wR_factor_gt 0.1131
_refine_ls_wR_factor_ref 0.1403
_reflns_number_gt 478
_reflns_number_total 1377
_reflns_threshold_expression >2sigma(I)
_cod_data_source_file yc5005.cif
_cod_data_source_block 4b
_cod_depositor_comments
;
The following automatic conversions were performed:

data item '_symmetry_cell_setting' value 'Monoclinic' was changed to
'monoclinic' in accordance with the
/home/saulius/struct/COD-crude-data/automatic-downloads/DataCite-retrospective/IUCr/depositions/lib/dictionaries/cif_core.dic
dictionary named 'cif_core.dic' version 2.4.2 last updated on
2011-04-26.

Automatic conversion script
Id: cif_fix_values 7556 2019-12-06 15:28:31Z antanas 
;
_cod_original_cell_volume 810.5(4)
_cod_original_sg_symbol_H-M P2(1)/n
_cod_database_code 1556779
_publcif_datablock.id {2840db9b-fa53-4f89-8b36-727154ea185d}

loop_
_symmetry_equiv_pos_as_xyz
'x, y, z'
'-x+1/2, y+1/2, -z+1/2'
'-x, -y, -z'
'x-1/2, -y-1/2, z-1/2'

loop_
_atom_site_label
_atom_site_type_symbol
_atom_site_fract_x
_atom_site_fract_y
_atom_site_fract_z
_atom_site_U_iso_or_equiv
_atom_site_adp_type
_atom_site_occupancy
_atom_site_symmetry_multiplicity
_atom_site_calc_flag
_atom_site_refinement_flags
O11 O 0.2469(6) 0.2568(3) -0.0331(2) 0.0628(10) Uani 1 1 d .
N11 N -0.6676(8) 0.5082(3) 0.2638(3) 0.0547(12) Uani 1 1 d .
C11 C -0.5401(10) 0.4068(4) 0.2855(3) 0.0541(13) Uani 1 1 d .
H11 H -0.5786 0.3703 0.3389 0.065 Uiso 1 1 calc R
C12 C -0.3559(9) 0.3533(4) 0.2335(3) 0.0475(13) Uani 1 1 d .
H12 H -0.2726 0.2833 0.2525 0.057 Uiso 1 1 calc R
C13 C -0.2948(9) 0.4052(4) 0.1519(3) 0.0369(12) Uani 1 1 d .
C15 C -0.6103(10) 0.5564(4) 0.1858(4) 0.0573(15) Uani 1 1 d .
H15 H -0.6980 0.6259 0.1682 0.069 Uiso 1 1 calc R
C14 C -0.4283(9) 0.5090(4) 0.1295(3) 0.0482(14) Uani 1 1 d .
H14 H -0.3955 0.5473 0.0762 0.058 Uiso 1 1 calc R
C16 C -0.1074(9) 0.3535(4) 0.0912(3) 0.0479(13) Uani 1 1 d .
H16 H -0.0927 0.3910 0.0361 0.058 Uiso 1 1 calc R
C17 C 0.0426(9) 0.2584(4) 0.1078(3) 0.0397(12) Uani 1 1 d .
H17 H 0.0319 0.2193 0.1625 0.048 Uiso 1 1 calc R
C18 C 0.2286(9) 0.2117(4) 0.0419(3) 0.0416(12) Uani 1 1 d .
N21 N 0.3717(7) 0.1165(3) 0.0723(2) 0.0450(10) Uani 1 1 d .
H21 H 0.3499 0.0906 0.1258 0.054 Uiso 1 1 calc R
C21 C 0.5613(9) 0.0558(3) 0.0185(3) 0.0472(14) Uani 1 1 d .
H21A H 0.7362 0.0403 0.0563 0.057 Uiso 1 1 calc .
H21B H 0.6028 0.1047 -0.0318 0.057 Uiso 1 1 calc .

loop_
_atom_site_aniso_label
_atom_site_aniso_U_11
_atom_site_aniso_U_22
_atom_site_aniso_U_33
_atom_site_aniso_U_23
_atom_site_aniso_U_13
_atom_site_aniso_U_12
O11 0.081(3) 0.058(2) 0.054(2) 0.0084(18) 0.028(2) 0.0046(19)
N11 0.059(3) 0.050(3) 0.056(3) -0.011(2) 0.011(3) 0.001(2)
C11 0.056(3) 0.062(3) 0.046(3) 0.001(3) 0.014(3) -0.002(3)
C12 0.042(3) 0.045(3) 0.058(3) 0.002(3) 0.017(3) 0.008(2)
C13 0.035(3) 0.037(3) 0.039(3) -0.004(2) 0.006(2) -0.007(2)
C15 0.057(4) 0.042(3) 0.074(4) -0.003(3) 0.017(3) 0.009(3)
C14 0.061(4) 0.042(3) 0.042(3) 0.001(2) 0.007(3) 0.009(3)
C16 0.056(3) 0.047(3) 0.043(3) -0.004(2) 0.016(3) -0.005(3)
C17 0.052(3) 0.032(3) 0.039(3) -0.006(2) 0.021(3) -0.001(2)
C18 0.044(3) 0.039(3) 0.045(3) -0.006(2) 0.018(3) -0.010(3)
N21 0.049(3) 0.040(2) 0.052(2) 0.000(2) 0.030(2) 0.005(2)
C21 0.041(3) 0.042(3) 0.063(3) -0.004(2) 0.022(3) 0.001(2)

loop_
_atom_type_symbol
_atom_type_description
_atom_type_scat_dispersion_real
_atom_type_scat_dispersion_imag
_atom_type_scat_source
C C 0.0033 0.0016 'International Tables Vol C Tables 4.2.6.8 and 6.1.1.4'
H H 0.0000 0.0000 'International Tables Vol C Tables 4.2.6.8 and 6.1.1.4'
N N 0.0061 0.0033 'International Tables Vol C Tables 4.2.6.8 and 6.1.1.4'
O O 0.0106 0.0060 'International Tables Vol C Tables 4.2.6.8 and 6.1.1.4'

loop_
_geom_angle_atom_site_label_1
_geom_angle_atom_site_label_2
_geom_angle_atom_site_label_3
_geom_angle
_geom_angle_site_symmetry_3
C15 N11 C11 115.9(4) .
N11 C11 C12 124.2(4) .
C13 C12 C11 119.5(4) .
C14 C13 C12 116.0(4) .
C14 C13 C16 120.5(4) .
C12 C13 C16 123.4(4) .
N11 C15 C14 123.9(4) .
C13 C14 C15 120.5(4) .
C17 C16 C13 125.8(4) .
C16 C17 C18 122.3(4) .
O11 C18 N21 123.9(4) .
O11 C18 C17 122.5(4) .
N21 C18 C17 113.5(4) .
C18 N21 C21 122.7(4) .
N21 C21 C21 111.7(4) 3_655

loop_
_geom_bond_atom_site_label_1
_geom_bond_atom_site_label_2
_geom_bond_distance
_geom_bond_site_symmetry_2
O11 C18 1.232(5) .
N11 C15 1.332(5) .
N11 C11 1.342(5) .
C11 C12 1.378(5) .
C12 C13 1.403(5) .
C13 C14 1.382(5) .
C13 C16 1.463(5) .
C15 C14 1.382(5) .
C16 C17 1.320(5) .
C17 C18 1.492(5) .
C18 N21 1.345(5) .
N21 C21 1.452(5) .
C21 C21 1.494(7) 3_655
